data_2236326
loop_
_publ_author_name
'Moreno-Fuquen, Rodolfo'
'Grande, Carlos'
'Advincula, Rigoberto C.'
'Tenorio, Juan C.'
'Ellena, Javier'

_publ_section_title
;
 3,5-Bis(benzyloxy)benzoic acid
;
_journal_coeditor_code HG5257
_journal_issue 11
_journal_name_full 'Acta Crystallographica Section E'
_journal_page_first o3247
_journal_page_last o3248
_journal_paper_doi 10.1107/S1600536812043796
_journal_volume 68
_journal_year 2012
_chemical_formula_iupac 'C21 H18 O4'
_chemical_formula_moiety 'C21 H18 O4'
_chemical_formula_sum 'C21 H18 O4'
_chemical_formula_weight 334.37
_chemical_name_systematic
;
3,5-Bis(benzyloxy)benzoic acid
;
_space_group_IT_number 2
_symmetry_cell_setting triclinic
_symmetry_space_group_name_Hall '-P 1'
_symmetry_space_group_name_H-M 'P -1'
_atom_sites_solution_hydrogens geom
_atom_sites_solution_primary direct
_atom_sites_solution_secondary difmap
_audit_creation_method SHELXL-97
_cell_angle_alpha 83.303(2)
_cell_angle_beta 80.775(2)
_cell_angle_gamma 79.0310(10)
_cell_formula_units_Z 2
_cell_length_a 5.2801(2)
_cell_length_b 11.6830(5)
_cell_length_c 14.4803(7)
_cell_measurement_reflns_used 3147
_cell_measurement_temperature 295
_cell_measurement_theta_max 26.373
_cell_measurement_theta_min 2.910
_cell_volume 862.17(6)
_computing_cell_refinement 'SCALEPACK (Otwinowski & Minor, 1997)'
_computing_data_collection 'COLLECT (Nonius, 2000)'
_computing_data_reduction 'DENZO and SCALEPACK (Otwinowski & Minor, 1997)'
_computing_molecular_graphics 'ORTEP-3 for Windows (Farrugia, 1997) and Mercury (Macrae <i>et al.</i>, 2006)'
_computing_publication_material 'WinGX (Farrugia, 1999)'
_computing_structure_refinement 'SHELXL97 (Sheldrick, 2008)'
_computing_structure_solution 'SHELXS97 (Sheldrick, 2008)'
_diffrn_ambient_temperature 295
_diffrn_measured_fraction_theta_full 0.987
_diffrn_measured_fraction_theta_max 0.987
_diffrn_measurement_device '95mm CCD camera on \k-goniostat'
_diffrn_measurement_device_type 'Nonius KappaCCD'
_diffrn_measurement_method 'CCD rotation images, thick slices'
_diffrn_radiation_monochromator graphite
_diffrn_radiation_source 'fine-focus sealed tube'
_diffrn_radiation_type MoK\a
_diffrn_radiation_wavelength 0.71073
_diffrn_reflns_av_R_equivalents 0.0359
_diffrn_reflns_av_sigmaI/netI 0.0542
_diffrn_reflns_limit_h_max 6
_diffrn_reflns_limit_h_min -6
_diffrn_reflns_limit_k_max 14
_diffrn_reflns_limit_k_min -14
_diffrn_reflns_limit_l_max 17
_diffrn_reflns_limit_l_min -17
_diffrn_reflns_number 5626
_diffrn_reflns_theta_full 25.24
_diffrn_reflns_theta_max 25.24
_diffrn_reflns_theta_min 3.50
_diffrn_standards_decay_% 0
_diffrn_standards_interval_time 0
_diffrn_standards_number 0
_exptl_absorpt_coefficient_mu 0.089
_exptl_absorpt_correction_type none
_exptl_crystal_colour colourless
_exptl_crystal_density_diffrn 1.288
_exptl_crystal_density_method 'not measured'
_exptl_crystal_description block
_exptl_crystal_F_000 352
_exptl_crystal_size_max 0.429
_exptl_crystal_size_mid 0.105
_exptl_crystal_size_min 0.097
_refine_diff_density_max 0.150
_refine_diff_density_min -0.154
_refine_ls_extinction_method none
_refine_ls_goodness_of_fit_ref 1.025
_refine_ls_hydrogen_treatment constr
_refine_ls_matrix_type full
_refine_ls_number_parameters 316
_refine_ls_number_reflns 3084
_refine_ls_number_restraints 0
_refine_ls_restrained_S_all 1.025
_refine_ls_R_factor_all 0.1013
_refine_ls_R_factor_gt 0.0531
_refine_ls_shift/su_max 0.000
_refine_ls_shift/su_mean 0.000
_refine_ls_structure_factor_coef Fsqd
_refine_ls_weighting_details 'calc w=1/[\s^2^(Fo^2^)+(0.0940P)^2^+0.0032P] where P=(Fo^2^+2Fc^2^)/3'
_refine_ls_weighting_scheme calc
_refine_ls_wR_factor_gt 0.1633
_refine_ls_wR_factor_ref 0.1633
_reflns_number_gt 1801
_reflns_number_total 3084
_reflns_threshold_expression I>2\s(I)
_cod_data_source_file hg5257.cif
_cod_data_source_block I
_cod_database_code 2236326
_cod_database_fobs_code 2236326

loop_
_symmetry_equiv_pos_as_xyz
'x, y, z'
'-x, -y, -z'

loop_
_atom_site_type_symbol
_atom_site_label
_atom_site_fract_x
_atom_site_fract_y
_atom_site_fract_z
_atom_site_U_iso_or_equiv
_atom_site_adp_type
_atom_site_calc_flag
_atom_site_refinement_flags
_atom_site_occupancy
_atom_site_symmetry_multiplicity
_atom_site_disorder_assembly
_atom_site_disorder_group
C C1 0.2556(3) 0.46372(17) 0.58387(13) 0.0623(5) Uani d . 1 1 A 1
C C2 0.4505(3) 0.43437(15) 0.65014(12) 0.0597(5) Uani d . 1 1 A 1
C C3 0.4690(3) 0.51344(17) 0.71085(12) 0.0644(5) Uani d . 1 1 A 1
H H3 0.3589 0.5858 0.7109 0.077 Uiso calc R 1 1 A 1
C C4 0.6534(3) 0.48473(16) 0.77226(12) 0.0639(5) Uani d . 1 1 A 1
C C5 0.8181(4) 0.37791(17) 0.77144(13) 0.0673(5) Uani d . 1 1 A 1
H H5 0.9413 0.3585 0.8125 0.081 Uiso calc R 1 1 A 1
C C6 0.7989(4) 0.29977(17) 0.70920(14) 0.0690(5) Uani d . 1 1 A 1
C C7 0.6163(3) 0.32636(17) 0.64802(13) 0.0690(5) Uani d . 1 1 A 1
H H7 0.6042 0.2734 0.6064 0.083 Uiso calc R 1 1 A 1
C C8 0.8524(4) 0.55033(19) 0.88979(15) 0.0773(6) Uani d . 1 1 A 1
H H8A 1.0236 0.5321 0.8534 0.093 Uiso calc R 1 1 A 1
H H8B 0.8282 0.4854 0.9366 0.093 Uiso calc R 1 1 A 1
C C9 0.8300(5) 0.65976(19) 0.93627(17) 0.0705(6) Uani d P 0.50 1 A 1
C C11 0.592(6) 0.802(3) 1.0445(16) 0.132(8) Uani d P 0.50 1 A 1
H H11 0.4429 0.8290 1.0849 0.159 Uiso calc PR 0.50 1 A 1
C C10 0.626(5) 0.699(2) 0.9975(15) 0.112(6) Uani d P 0.50 1 A 1
H H10 0.4933 0.6553 1.0109 0.134 Uiso calc PR 0.50 1 A 1
C C12 0.798(6) 0.854(3) 1.0238(16) 0.128(9) Uani d P 0.50 1 A 1
H H12 0.7988 0.9192 1.0546 0.153 Uiso calc PR 0.50 1 A 1
C C13 1.003(4) 0.8186(14) 0.9621(15) 0.109(4) Uani d P 0.50 1 A 1
H H13 1.1409 0.8600 0.9478 0.131 Uiso calc PR 0.50 1 A 1
C C14 1.007(3) 0.7216(16) 0.9208(10) 0.089(4) Uani d P 0.50 1 A 1
H H14 1.1510 0.6978 0.8771 0.107 Uiso calc PR 0.50 1 A 1
C C15 1.0002(5) 0.1234(2) 0.64080(18) 0.0965(8) Uani d . 1 1 A 1
H H15A 1.0431 0.1663 0.5806 0.116 Uiso calc R 1 1 A 1
H H15B 0.8372 0.0966 0.6407 0.116 Uiso calc R 1 1 A 1
O O1 0.2389(2) 0.39389(12) 0.52819(9) 0.0771(4) Uani d . 1 1 A 1
O O2 0.1076(2) 0.56551(11) 0.58910(9) 0.0786(5) Uani d . 1 1 A 1
H H2 0.0056 0.5746 0.5506 0.118 Uiso calc R 1 1 A 1
O O3 0.6562(3) 0.56890(12) 0.82994(9) 0.0821(5) Uani d . 1 1 A 1
O O4 0.9731(3) 0.19714(13) 0.71375(11) 0.0918(5) Uani d . 1 1 A 1
C C16 1.2137(4) 0.01969(19) 0.65555(17) 0.0819(6) Uani d P 0.50 1 A 1
C C17 1.311(3) -0.0007(14) 0.7341(13) 0.123(6) Uani d P 0.50 1 A 1
H H17 1.2647 0.0503 0.7812 0.148 Uiso calc PR 0.50 1 A 1
C C18 1.498(2) -0.1088(13) 0.7431(10) 0.118(4) Uani d P 0.50 1 A 1
H H18 1.5568 -0.1319 0.8008 0.141 Uiso calc PR 0.50 1 A 1
C C19 1.592(4) -0.1779(19) 0.672(2) 0.107(7) Uani d P 0.50 1 A 1
H H19 1.7133 -0.2461 0.6796 0.128 Uiso calc PR 0.50 1 A 1
C C20 1.506(2) -0.1445(10) 0.5925(11) 0.119(4) Uani d P 0.50 1 A 1
H H20 1.5708 -0.1903 0.5427 0.143 Uiso calc PR 0.50 1 A 1
C C21 1.3231(14) -0.0455(7) 0.5771(6) 0.102(2) Uani d P 0.50 1 A 1
H H21 1.2735 -0.0222 0.5180 0.123 Uiso calc PR 0.50 1 A 1
C C21A 1.388(3) 0.0108(12) 0.7188(12) 0.087(4) Uani d P 0.50 1 B 2
H H21A 1.3649 0.0714 0.7574 0.105 Uiso calc PR 0.50 1 B 2
C C17A 1.2212(16) -0.0818(6) 0.6129(5) 0.091(2) Uani d P 0.50 1 B 2
H H17A 1.0879 -0.0863 0.5792 0.110 Uiso calc PR 0.50 1 B 2
C C18A 1.420(2) -0.1752(10) 0.6191(9) 0.104(3) Uani d P 0.50 1 B 2
H H18A 1.4344 -0.2395 0.5851 0.124 Uiso calc PR 0.50 1 B 2
C C19A 1.604(4) -0.170(2) 0.680(2) 0.116(9) Uani d P 0.50 1 B 2
H H19A 1.7397 -0.2329 0.6857 0.139 Uiso calc PR 0.50 1 B 2
C C20A 1.588(3) -0.0765(13) 0.7298(13) 0.109(4) Uani d P 0.50 1 B 2
H H20A 1.7085 -0.0737 0.7693 0.131 Uiso calc PR 0.50 1 B 2
C C11A 0.945(5) 0.8536(15) 0.9366(15) 0.122(5) Uani d P 0.50 1 C 2
H H11A 1.0322 0.9136 0.9086 0.146 Uiso calc PR 0.50 1 C 2
C C9A 0.8300(5) 0.65976(19) 0.93627(17) 0.0705(6) Uani d P 0.50 1 C 2
C C10A 0.986(4) 0.7480(16) 0.8932(12) 0.101(4) Uani d P 0.50 1 C 2
H H10A 1.1073 0.7352 0.8397 0.121 Uiso calc PR 0.50 1 C 2
C C12A 0.777(5) 0.870(2) 1.021(2) 0.118(8) Uani d P 0.50 1 C 2
H H12A 0.7512 0.9388 1.0496 0.141 Uiso calc PR 0.50 1 C 2
C C14A 0.663(4) 0.678(2) 1.0200(13) 0.081(3) Uani d P 0.50 1 C 2
H H14A 0.5643 0.6216 1.0477 0.097 Uiso calc PR 0.50 1 C 2
C C13A 0.645(4) 0.776(2) 1.0596(13) 0.096(5) Uani d P 0.50 1 C 2
H H13A 0.5398 0.7840 1.1172 0.115 Uiso calc PR 0.50 1 C 2
C C16A 1.2137(4) 0.01969(19) 0.65555(17) 0.0819(6) Uani d P 0.50 1 B 2

loop_
_atom_site_aniso_label
_atom_site_aniso_U_11
_atom_site_aniso_U_22
_atom_site_aniso_U_33
_atom_site_aniso_U_12
_atom_site_aniso_U_13
_atom_site_aniso_U_23
C1 0.0606(10) 0.0610(12) 0.0628(11) -0.0002(9) -0.0110(9) -0.0101(9)
C2 0.0577(10) 0.0599(12) 0.0602(11) -0.0032(8) -0.0116(8) -0.0069(9)
C3 0.0648(11) 0.0612(12) 0.0641(11) 0.0030(8) -0.0142(9) -0.0097(9)
C4 0.0703(11) 0.0595(12) 0.0620(11) -0.0017(9) -0.0167(9) -0.0125(9)
C5 0.0692(11) 0.0666(13) 0.0666(12) 0.0001(9) -0.0224(9) -0.0100(10)
C6 0.0713(11) 0.0596(12) 0.0744(12) 0.0063(9) -0.0215(10) -0.0127(10)
C7 0.0713(11) 0.0648(13) 0.0712(12) 0.0012(10) -0.0203(9) -0.0145(9)
C8 0.0778(12) 0.0754(14) 0.0830(14) -0.0039(10) -0.0320(11) -0.0114(11)
C9 0.0755(13) 0.0689(13) 0.0719(14) -0.0086(12) -0.0259(12) -0.0111(11)
C11 0.158(16) 0.098(11) 0.134(13) -0.007(10) 0.007(10) -0.043(10)
C10 0.144(13) 0.095(10) 0.103(12) -0.048(9) -0.001(8) -0.017(8)
C12 0.20(2) 0.100(12) 0.089(10) -0.025(10) -0.011(10) -0.054(8)
C13 0.111(6) 0.079(8) 0.146(14) -0.022(6) -0.025(7) -0.022(7)
C14 0.090(4) 0.078(7) 0.096(10) -0.009(4) -0.006(6) -0.018(6)
C15 0.1051(16) 0.0757(16) 0.1102(18) 0.0201(12) -0.0423(14) -0.0365(13)
O1 0.0803(9) 0.0747(9) 0.0783(9) 0.0080(7) -0.0301(7) -0.0240(7)
O2 0.0789(8) 0.0692(9) 0.0882(10) 0.0108(7) -0.0338(7) -0.0184(7)
O3 0.0962(10) 0.0701(9) 0.0839(9) 0.0106(7) -0.0419(8) -0.0244(7)
O4 0.1028(10) 0.0712(10) 0.1016(11) 0.0268(8) -0.0480(8) -0.0317(8)
C16 0.0851(14) 0.0636(14) 0.0955(17) 0.0050(11) -0.0223(13) -0.0177(12)
C17 0.118(12) 0.134(9) 0.086(5) 0.055(7) -0.017(7) 0.000(5)
C18 0.134(10) 0.096(9) 0.104(5) 0.034(7) -0.035(7) 0.007(6)
C19 0.131(12) 0.051(9) 0.136(13) 0.002(7) -0.035(11) -0.007(8)
C20 0.116(7) 0.079(7) 0.158(11) 0.010(5) -0.011(6) -0.051(6)
C21 0.107(5) 0.080(5) 0.120(6) 0.019(4) -0.032(4) -0.041(4)
C21A 0.082(6) 0.072(4) 0.107(9) 0.013(4) -0.023(5) -0.037(5)
C17A 0.112(5) 0.066(4) 0.096(5) -0.002(3) -0.026(4) -0.011(3)
C18A 0.137(9) 0.054(5) 0.115(6) -0.002(5) -0.022(6) -0.007(4)
C19A 0.090(9) 0.087(15) 0.138(14) 0.036(8) 0.012(11) 0.002(9)
C20A 0.087(6) 0.082(7) 0.158(9) -0.002(5) -0.038(6) -0.007(6)
C11A 0.173(15) 0.083(10) 0.123(10) -0.058(9) -0.027(9) -0.006(7)
C9A 0.0755(13) 0.0689(13) 0.0719(14) -0.0086(12) -0.0259(12) -0.0111(11)
C10A 0.143(9) 0.094(9) 0.076(7) -0.058(6) -0.004(5) -0.011(6)
C12A 0.127(10) 0.082(8) 0.162(19) -0.026(7) -0.043(11) -0.042(8)
C14A 0.098(5) 0.088(9) 0.059(6) -0.027(5) -0.002(4) -0.017(5)
C13A 0.109(7) 0.112(15) 0.069(4) -0.025(8) 0.001(5) -0.027(6)
C16A 0.0851(14) 0.0636(14) 0.0955(17) 0.0050(11) -0.0223(13) -0.0177(12)

loop_
_atom_type_symbol
_atom_type_description
_atom_type_scat_dispersion_real
_atom_type_scat_dispersion_imag
_atom_type_scat_source
O O 0.0106 0.0060 'International Tables Vol C Tables 4.2.6.8 and 6.1.1.4'
N N 0.0061 0.0033 'International Tables Vol C Tables 4.2.6.8 and 6.1.1.4'
C C 0.0033 0.0016 'International Tables Vol C Tables 4.2.6.8 and 6.1.1.4'
H H 0.0000 0.0000 'International Tables Vol C Tables 4.2.6.8 and 6.1.1.4'

loop_
_geom_angle_atom_site_label_1
_geom_angle_atom_site_label_2
_geom_angle_atom_site_label_3
_geom_angle
O1 C1 O2 123.33(16)
O1 C1 C2 121.00(16)
O2 C1 C2 115.67(16)
C3 C2 C7 121.05(17)
C3 C2 C1 120.35(16)
C7 C2 C1 118.59(16)
C2 C3 C4 119.62(17)
C2 C3 H3 120.2
C4 C3 H3 120.2
O3 C4 C5 124.69(16)
O3 C4 C3 115.23(16)
C5 C4 C3 120.07(17)
C4 C5 C6 119.60(17)
C4 C5 H5 120.2
C6 C5 H5 120.2
O4 C6 C7 124.09(17)
O4 C6 C5 114.69(16)
C7 C6 C5 121.21(17)
C6 C7 C2 118.43(17)
C6 C7 H7 120.8
C2 C7 H7 120.8
O3 C8 C9 107.77(15)
O3 C8 H8A 110.2
C9 C8 H8A 110.2
O3 C8 H8B 110.2
C9 C8 H8B 110.2
H8A C8 H8B 108.5
C14 C9 C10 114.7(15)
C14 C9 C8 122.2(8)
C10 C9 C8 123.1(13)
C12 C11 C10 112(3)
C12 C11 H11 124.2
C10 C11 H11 124.2
C9 C10 C11 126(3)
C9 C10 H10 116.9
C11 C10 H10 116.9
C13 C12 C11 124(3)
C13 C12 H12 117.9
C11 C12 H12 117.9
C12 C13 C14 118(2)
C12 C13 H13 121.1
C14 C13 H13 121.1
C9 C14 C13 125.4(14)
C9 C14 H14 117.3
C13 C14 H14 117.3
O4 C15 C16 109.24(18)
O4 C15 H15A 109.8
C16 C15 H15A 109.8
O4 C15 H15B 109.8
C16 C15 H15B 109.8
H15A C15 H15B 108.3
C1 O2 H2 109.5
C4 O3 C8 118.81(14)
C6 O4 C15 117.70(15)
C17 C16 C21 121.6(8)
C17 C16 C15 120.5(8)
C21 C16 C15 117.4(4)
C16 C17 C18 115.3(14)
C16 C17 H17 122.4
C18 C17 H17 122.4
C19 C18 C17 123.6(17)
C19 C18 H18 118.2
C17 C18 H18 118.2
C20 C19 C18 117.0(17)
C20 C19 H19 121.5
C18 C19 H19 121.5
C19 C20 C21 124.2(14)
C19 C20 H20 117.9
C21 C20 H20 117.9
C20 C21 C16 117.1(9)
C20 C21 H21 121.4
C16 C21 H21 121.4
C20A C21A H21A 116.9
C18A C17A H17A 119.2
C17A C18A C19A 117.3(13)
C17A C18A H18A 121.3
C19A C18A H18A 121.3
C20A C19A C18A 122.3(15)
C20A C19A H19A 118.8
C18A C19A H19A 118.8
C21A C20A C19A 116.2(16)
C21A C20A H20A 121.9
C19A C20A H20A 121.9
C12A C11A C10A 121.5(19)
C12A C11A H11A 119.3
C10A C11A H11A 119.3
C11A C10A H10A 121.4
C11A C12A C13A 117(2)
C11A C12A H12A 121.6
C13A C12A H12A 121.6
C13A C14A H14A 120.4
C14A C13A C12A 125(2)
C14A C13A H13A 117.6
C12A C13A H13A 117.6

loop_
_geom_bond_atom_site_label_1
_geom_bond_atom_site_label_2
_geom_bond_distance
C1 O1 1.236(2)
C1 O2 1.296(2)
C1 C2 1.484(2)
C2 C3 1.374(2)
C2 C7 1.393(2)
C3 C4 1.391(2)
C3 H3 0.9300
C4 O3 1.366(2)
C4 C5 1.379(3)
C5 C6 1.383(3)
C5 H5 0.9300
C6 O4 1.367(2)
C6 C7 1.381(3)
C7 H7 0.9300
C8 O3 1.425(2)
C8 C9 1.490(3)
C8 H8A 0.9700
C8 H8B 0.9700
C9 C14 1.26(2)
C9 C10 1.33(3)
C11 C12 1.32(5)
C11 C10 1.41(4)
C11 H11 0.9300
C10 H10 0.9300
C12 C13 1.32(3)
C12 H12 0.9300
C13 C14 1.34(3)
C13 H13 0.9300
C14 H14 0.9300
C15 O4 1.413(3)
C15 C16 1.510(3)
C15 H15A 0.9700
C15 H15B 0.9700
O2 H2 0.8200
C16 C17 1.302(18)
C16 C21 1.424(8)
C17 C18 1.45(2)
C17 H17 0.9300
C18 C19 1.36(3)
C18 H18 0.9300
C19 C20 1.30(4)
C19 H19 0.9300
C20 C21 1.379(14)
C20 H20 0.9300
C21 H21 0.9300
C21A C20A 1.33(2)
C21A H21A 0.9300
C17A C18A 1.369(14)
C17A H17A 0.9300
C18A C19A 1.42(4)
C18A H18A 0.9300
C19A C20A 1.36(3)
C19A H19A 0.9300
C20A H20A 0.9300
C11A C12A 1.40(3)
C11A C10A 1.41(3)
C11A H11A 0.9300
C10A H10A 0.9300
C12A C13A 1.42(4)
C12A H12A 0.9300
C14A C13A 1.32(3)
C14A H14A 0.9300
C13A H13A 0.9300

loop_
_geom_hbond_atom_site_label_D
_geom_hbond_atom_site_label_H
_geom_hbond_atom_site_label_A
_geom_hbond_site_symmetry_A
_geom_hbond_distance_DH
_geom_hbond_distance_HA
_geom_hbond_distance_DA
_geom_hbond_angle_DHA
O2 H2 O1 2_566 0.82 1.82 2.6333(18) 174.5
C20 H20 O1 2_756 0.93 2.66 3.507(13) 152.6

loop_
_geom_torsion_atom_site_label_1
_geom_torsion_atom_site_label_2
_geom_torsion_atom_site_label_3
_geom_torsion_atom_site_label_4
_geom_torsion
O1 C1 C2 C3 179.21(16)
O2 C1 C2 C3 -1.0(2)
O1 C1 C2 C7 0.4(3)
O2 C1 C2 C7 -179.85(16)
C7 C2 C3 C4 -1.0(3)
C1 C2 C3 C4 -179.76(15)
C2 C3 C4 O3 -179.84(15)
C2 C3 C4 C5 0.6(3)
O3 C4 C5 C6 -179.43(16)
C3 C4 C5 C6 0.1(3)
C4 C5 C6 O4 179.37(17)
C4 C5 C6 C7 -0.4(3)
O4 C6 C7 C2 -179.70(18)
C5 C6 C7 C2 0.1(3)
C3 C2 C7 C6 0.6(3)
C1 C2 C7 C6 179.44(16)
O3 C8 C9 C14 -114.4(7)
O3 C8 C9 C10 66.4(9)
C14 C9 C10 C11 1(2)
C8 C9 C10 C11 179.8(15)
C12 C11 C10 C9 -3(3)
C10 C11 C12 C13 4(4)
C11 C12 C13 C14 -3(4)
C10 C9 C14 C13 1.5(18)
C8 C9 C14 C13 -177.8(11)
C12 C13 C14 C9 0(3)
C5 C4 O3 C8 4.4(3)
C3 C4 O3 C8 -175.13(16)
C9 C8 O3 C4 173.58(17)
C7 C6 O4 C15 12.0(3)
C5 C6 O4 C15 -167.82(19)
C16 C15 O4 C6 176.14(18)
O4 C15 C16 C17 11.0(9)
O4 C15 C16 C21 -161.8(4)
C21 C16 C17 C18 -12.9(17)
C15 C16 C17 C18 174.6(9)
C16 C17 C18 C19 8(2)
C17 C18 C19 C20 -1(3)
C18 C19 C20 C21 -1(3)
C19 C20 C21 C16 -3.7(18)
C17 C16 C21 C20 11.5(13)
C15 C16 C21 C20 -175.8(6)
C17A C18A C19A C20A -1(3)
C18A C19A C20A C21A 0(3)
C10A C11A C12A C13A -1(3)
C11A C12A C13A C14A -3(4)
